data_4100517
_journal_name_full 'Journal of the American Chemical Society'
_journal_paper_doi 10.1021/ja052151d
_journal_year 2005
_chemical_formula_sum 'C48 H54 N2 O7 S Si'
_chemical_formula_weight 831.08
_space_group_IT_number 19
_symmetry_cell_setting orthorhombic
_symmetry_space_group_name_Hall 'P 2ac 2ab'
_symmetry_space_group_name_H-M 'P 21 21 21'
_cell_angle_alpha 90.00
_cell_angle_beta 90.00
_cell_angle_gamma 90.00
_cell_formula_units_Z 4
_cell_length_a 8.8381(10)
_cell_length_b 18.5394(19)
_cell_length_c 26.865(3)
_cell_measurement_temperature 193(2)
_cell_volume 4401.9(8)
_diffrn_ambient_temperature 193(2)
_exptl_crystal_density_diffrn 1.254
_cod_depositor_comments
;
The following automatic conversions were performed:
'_symmetry_cell_setting' value 'Orthorhombic' changed to 'orthorhombic'
according to '/home/saulius/struct/CIF-dictionaries/cif_core.dic'
dictionary named 'cif_core.dic' version 2.4.1 from 2010-06-29.

Automatic conversion script
Id: cif_fix_enum 1527 2010-12-29 10:47:43Z saulius 
;
_cod_database_code 4100517

loop_
_symmetry_equiv_pos_as_xyz
'x, y, z'
'-x+1/2, -y, z+1/2'
'-x, y+1/2, -z+1/2'
'x+1/2, -y+1/2, -z'

loop_
_atom_site_label
_atom_site_type_symbol
_atom_site_fract_x
_atom_site_fract_y
_atom_site_fract_z
_atom_site_U_iso_or_equiv
_atom_site_adp_type
_atom_site_occupancy
_atom_site_symmetry_multiplicity
_atom_site_calc_flag
_atom_site_refinement_flags
_atom_site_disorder_assembly
_atom_site_disorder_group
S1 S 0.98381(9) 0.02466(4) 0.23234(3) 0.03120(18) Uani 1 1 d . . .
Si1 Si 0.93686(9) 0.28322(4) 0.13705(3) 0.0316(2) Uani 1 1 d . . .
O1 O 0.7520(2) -0.21489(10) 0.08023(7) 0.0354(5) Uani 1 1 d . . .
O2 O 1.00463(19) 0.20063(8) 0.14325(6) 0.0265(4) Uani 1 1 d . . .
O3 O 1.0325(2) 0.24913(9) 0.27363(7) 0.0299(5) Uani 1 1 d . . .
O4 O 0.9922(2) -0.13163(9) -0.00347(7) 0.0354(5) Uani 1 1 d . . .
O5 O 0.7460(2) -0.06976(9) 0.13966(7) 0.0368(5) Uani 1 1 d . . .
O6 O 0.7497(2) 0.10010(9) 0.15681(7) 0.0305(5) Uani 1 1 d . . .
O7 O 0.7558(2) 0.05597(10) 0.06338(7) 0.0336(5) Uani 1 1 d . . .
H7 H 0.7891 0.0580 0.0341 0.050 Uiso 1 1 calc R . .
N1 N 0.9108(3) -0.19398(12) 0.01294(9) 0.0341(6) Uani 1 1 d . . .
N2 N 0.9556(3) 0.03726(12) -0.01753(8) 0.0358(6) Uani 1 1 d . . .
C1 C 0.8411(3) -0.17219(14) 0.05314(11) 0.0270(7) Uani 1 1 d . . .
C2 C 0.8703(3) -0.09836(14) 0.06453(10) 0.0249(7) Uani 1 1 d . . .
C3 C 0.8221(3) -0.05083(14) 0.10495(11) 0.0251(6) Uani 1 1 d . . .
C4 C 0.8701(3) 0.02828(14) 0.09538(10) 0.0245(7) Uani 1 1 d . . .
C5 C 0.8667(3) 0.07181(13) 0.14404(11) 0.0239(7) Uani 1 1 d . . .
C6 C 1.0106(3) 0.08120(12) 0.17563(9) 0.0212(6) Uani 1 1 d . . .
C7 C 1.0186(3) 0.16145(12) 0.18946(9) 0.0219(6) Uani 1 1 d . . .
H7A H 0.9323 0.1740 0.2119 0.026 Uiso 1 1 calc R . .
C8 C 1.1655(3) 0.18111(13) 0.21420(10) 0.0225(6) Uani 1 1 d . . .
C9 C 1.1712(3) 0.22852(14) 0.25432(10) 0.0271(7) Uani 1 1 d . . .
C10 C 1.3090(3) 0.25353(13) 0.27242(11) 0.0304(7) Uani 1 1 d . . .
H10 H 1.3127 0.2872 0.2990 0.036 Uiso 1 1 calc R . .
C11 C 1.4412(3) 0.22807(14) 0.25062(11) 0.0354(7) Uani 1 1 d . . .
H11 H 1.5361 0.2448 0.2626 0.042 Uiso 1 1 calc R . .
C12 C 1.4378(3) 0.17943(14) 0.21234(11) 0.0327(7) Uani 1 1 d . . .
H12 H 1.5299 0.1618 0.1988 0.039 Uiso 1 1 calc R . .
C13 C 1.3001(3) 0.15559(13) 0.19302(11) 0.0270(7) Uani 1 1 d . . .
C14 C 1.2960(3) 0.10546(14) 0.14929(11) 0.0287(7) Uani 1 1 d . . .
H14 H 1.3904 0.0760 0.1520 0.034 Uiso 1 1 calc R . .
C15 C 1.1632(3) 0.05026(13) 0.15482(10) 0.0246(6) Uani 1 1 d . . .
H15 H 1.1985 0.0165 0.1814 0.030 Uiso 1 1 calc R . .
C16 C 1.1429(3) 0.00213(13) 0.10920(10) 0.0258(7) Uani 1 1 d . . .
H16A H 1.1083 -0.0461 0.1201 0.031 Uiso 1 1 calc R . .
H16B H 1.2418 -0.0038 0.0924 0.031 Uiso 1 1 calc R . .
C17 C 1.0287(3) 0.03292(13) 0.07209(9) 0.0230(6) Uani 1 1 d . . .
H17 H 1.0533 0.0850 0.0669 0.028 Uiso 1 1 calc R . .
C18 C 1.0354(3) -0.00518(13) 0.02098(10) 0.0287(7) Uani 1 1 d . . .
H18 H 1.1435 -0.0117 0.0109 0.034 Uiso 1 1 calc R . .
C19 C 0.9640(3) -0.07728(14) 0.02804(10) 0.0255(7) Uani 1 1 d . . .
C20 C 0.7062(3) -0.28272(14) 0.05719(12) 0.0370(8) Uani 1 1 d . . .
H20A H 0.6934 -0.2748 0.0210 0.044 Uiso 1 1 calc R . .
H20B H 0.6066 -0.2971 0.0709 0.044 Uiso 1 1 calc R . .
C21 C 0.8161(3) -0.34345(14) 0.06497(12) 0.0335(7) Uani 1 1 d . . .
C22 C 0.8951(4) -0.37230(17) 0.02591(14) 0.0526(10) Uani 1 1 d . . .
H22 H 0.8871 -0.3514 -0.0063 0.063 Uiso 1 1 calc R . .
C23 C 0.9871(5) -0.43216(19) 0.03334(17) 0.0809(14) Uani 1 1 d . . .
H23 H 1.0409 -0.4527 0.0062 0.097 Uiso 1 1 calc R . .
C24 C 0.9999(5) -0.4613(2) 0.0799(2) 0.0864(15) Uani 1 1 d . . .
H24 H 1.0632 -0.5021 0.0849 0.104 Uiso 1 1 calc R . .
C25 C 0.9230(5) -0.4327(2) 0.11899(17) 0.0762(14) Uani 1 1 d . . .
H25 H 0.9329 -0.4532 0.1512 0.091 Uiso 1 1 calc R . .
C26 C 0.8309(4) -0.37392(18) 0.11164(14) 0.0540(10) Uani 1 1 d . . .
H26 H 0.7768 -0.3540 0.1389 0.065 Uiso 1 1 calc R . .
C27 C 0.8047(3) 0.04543(14) 0.25931(10) 0.0296(7) Uani 1 1 d . . .
C28 C 0.7903(4) 0.09989(15) 0.29330(11) 0.0377(8) Uani 1 1 d . . .
H28 H 0.8732 0.1311 0.2999 0.045 Uiso 1 1 calc R . .
C29 C 0.6539(4) 0.10943(17) 0.31815(12) 0.0476(9) Uani 1 1 d . . .
H29 H 0.6436 0.1473 0.3417 0.057 Uiso 1 1 calc R . .
C30 C 0.5339(4) 0.06447(17) 0.30879(12) 0.0487(9) Uani 1 1 d . . .
H30 H 0.4413 0.0708 0.3262 0.058 Uiso 1 1 calc R . .
C31 C 0.5478(4) 0.01078(17) 0.27449(12) 0.0486(9) Uani 1 1 d . . .
H31 H 0.4637 -0.0195 0.2675 0.058 Uiso 1 1 calc R . .
C32 C 0.6823(4) -0.00011(15) 0.24981(11) 0.0416(9) Uani 1 1 d . . .
H32 H 0.6919 -0.0383 0.2265 0.050 Uiso 1 1 calc R . .
C33 C 0.7521(3) 0.28989(15) 0.16925(12) 0.0459(9) Uani 1 1 d . . .
H33A H 0.6813 0.2553 0.1536 0.055 Uiso 1 1 calc R . .
H33B H 0.7661 0.2749 0.2043 0.055 Uiso 1 1 calc R . .
C34 C 0.6791(4) 0.36441(16) 0.16874(14) 0.0624(11) Uani 1 1 d . . .
H34A H 0.7434 0.3985 0.1869 0.094 Uiso 1 1 calc R . .
H34B H 0.5795 0.3619 0.1847 0.094 Uiso 1 1 calc R . .
H34C H 0.6674 0.3808 0.1343 0.094 Uiso 1 1 calc R . .
C35 C 1.0674(3) 0.35298(14) 0.16268(12) 0.0411(8) Uani 1 1 d . . .
H35A H 1.0231 0.4011 0.1560 0.049 Uiso 1 1 calc R . .
H35B H 1.0720 0.3469 0.1993 0.049 Uiso 1 1 calc R . .
C36 C 1.2286(4) 0.35228(17) 0.14253(14) 0.0634(11) Uani 1 1 d . . .
H36A H 1.2805 0.3086 0.1539 0.095 Uiso 1 1 calc R . .
H36B H 1.2829 0.3949 0.1546 0.095 Uiso 1 1 calc R . .
H36C H 1.2260 0.3529 0.1061 0.095 Uiso 1 1 calc R . .
C37 C 0.9194(4) 0.29444(16) 0.06893(12) 0.0506(9) Uani 1 1 d . . .
H37A H 0.8973 0.3458 0.0618 0.061 Uiso 1 1 calc R . .
H37B H 1.0183 0.2830 0.0535 0.061 Uiso 1 1 calc R . .
C38 C 0.7980(5) 0.24823(16) 0.04381(14) 0.0774(14) Uani 1 1 d . . .
H38A H 0.8180 0.1972 0.0505 0.116 Uiso 1 1 calc R . .
H38B H 0.8000 0.2567 0.0078 0.116 Uiso 1 1 calc R . .
H38C H 0.6983 0.2612 0.0570 0.116 Uiso 1 1 calc R . .
C39 C 1.0354(3) 0.30312(14) 0.31177(10) 0.0343(7) Uani 1 1 d . . .
H39A H 1.0720 0.3494 0.2979 0.041 Uiso 1 1 calc R . .
H39B H 1.1048 0.2883 0.3388 0.041 Uiso 1 1 calc R . .
C40 C 0.8777(3) 0.31198(14) 0.33176(11) 0.0264(7) Uani 1 1 d . . .
C41 C 0.8341(3) 0.27689(15) 0.37475(11) 0.0351(7) Uani 1 1 d . . .
H41 H 0.9032 0.2454 0.3909 0.042 Uiso 1 1 calc R . .
C42 C 0.6921(4) 0.28686(16) 0.39458(12) 0.0414(8) Uani 1 1 d . . .
H42 H 0.6638 0.2627 0.4243 0.050 Uiso 1 1 calc R . .
C43 C 0.5909(3) 0.33229(16) 0.37100(12) 0.0410(8) Uani 1 1 d . . .
H43 H 0.4929 0.3396 0.3847 0.049 Uiso 1 1 calc R . .
C44 C 0.6317(3) 0.36653(15) 0.32813(12) 0.0386(8) Uani 1 1 d . . .
H44 H 0.5615 0.3975 0.3120 0.046 Uiso 1 1 calc R . .
C45 C 0.7741(4) 0.35672(14) 0.30795(11) 0.0343(8) Uani 1 1 d . . .
H45 H 0.8011 0.3805 0.2779 0.041 Uiso 1 1 calc R . .
C46 C 1.3098(3) 0.14571(14) 0.09978(11) 0.0366(8) Uani 1 1 d . . .
H46A H 1.2212 0.1768 0.0951 0.055 Uiso 1 1 calc R . .
H46B H 1.3156 0.1108 0.0725 0.055 Uiso 1 1 calc R . .
H46C H 1.4016 0.1754 0.1001 0.055 Uiso 1 1 calc R . .
C47 C 1.0410(4) 0.10293(16) -0.02901(12) 0.0592(10) Uani 1 1 d . . .
H47A H 1.1417 0.0898 -0.0413 0.089 Uiso 1 1 calc R . .
H47B H 1.0510 0.1322 0.0012 0.089 Uiso 1 1 calc R . .
H47C H 0.9874 0.1306 -0.0546 0.089 Uiso 1 1 calc R . .
C48 C 0.9350(4) -0.00291(17) -0.06376(12) 0.0589(11) Uani 1 1 d . . .
H48A H 0.8877 0.0284 -0.0887 0.088 Uiso 1 1 calc R . .
H48B H 0.8699 -0.0448 -0.0576 0.088 Uiso 1 1 calc R . .
H48C H 1.0336 -0.0193 -0.0760 0.088 Uiso 1 1 calc R . .

loop_
_atom_site_aniso_label
_atom_site_aniso_U_11
_atom_site_aniso_U_22
_atom_site_aniso_U_33
_atom_site_aniso_U_23
_atom_site_aniso_U_13
_atom_site_aniso_U_12
S1 0.0337(4) 0.0289(4) 0.0310(4) 0.0046(3) 0.0077(4) 0.0034(3)
Si1 0.0317(5) 0.0255(5) 0.0376(5) 0.0040(4) 0.0015(4) 0.0024(4)
O1 0.0358(12) 0.0273(12) 0.0432(14) -0.0111(10) 0.0066(11) -0.0105(10)
O2 0.0299(11) 0.0239(10) 0.0258(11) 0.0029(8) 0.0021(10) 0.0012(9)
O3 0.0238(11) 0.0339(11) 0.0320(12) -0.0137(9) 0.0040(10) -0.0011(9)
O4 0.0418(13) 0.0293(12) 0.0349(12) -0.0083(9) 0.0114(11) 0.0001(10)
O5 0.0393(13) 0.0347(12) 0.0365(13) -0.0044(10) 0.0149(11) -0.0085(10)
O6 0.0233(11) 0.0303(12) 0.0380(13) -0.0105(9) 0.0055(10) 0.0036(9)
O7 0.0305(12) 0.0409(12) 0.0294(12) -0.0015(10) -0.0043(10) 0.0078(9)
N1 0.0367(16) 0.0257(15) 0.0399(17) -0.0068(11) 0.0055(13) -0.0036(11)
N2 0.0466(17) 0.0297(15) 0.0310(15) 0.0025(11) 0.0005(13) -0.0001(13)
C1 0.0221(16) 0.0301(18) 0.0289(18) -0.0044(14) -0.0051(14) 0.0034(13)
C2 0.0246(16) 0.0256(17) 0.0244(17) -0.0049(13) -0.0018(13) 0.0003(12)
C3 0.0174(15) 0.0295(17) 0.0284(17) -0.0035(14) -0.0045(14) 0.0014(12)
C4 0.0241(16) 0.0228(16) 0.0265(17) -0.0021(13) -0.0013(13) 0.0032(13)
C5 0.0302(17) 0.0146(15) 0.0268(17) 0.0005(12) 0.0045(14) -0.0022(12)
C6 0.0238(15) 0.0224(15) 0.0174(14) -0.0005(11) 0.0048(13) -0.0015(12)
C7 0.0206(15) 0.0200(15) 0.0252(15) -0.0031(11) 0.0050(13) 0.0032(12)
C8 0.0215(16) 0.0196(15) 0.0265(17) 0.0020(12) 0.0017(13) -0.0021(12)
C9 0.0260(16) 0.0242(16) 0.0312(18) -0.0012(13) 0.0047(14) -0.0020(13)
C10 0.0304(18) 0.0296(17) 0.0312(18) -0.0092(13) -0.0010(15) -0.0029(13)
C11 0.0237(17) 0.0362(18) 0.046(2) -0.0070(15) -0.0053(16) -0.0043(14)
C12 0.0194(16) 0.0347(18) 0.044(2) -0.0062(14) 0.0077(15) 0.0027(13)
C13 0.0257(17) 0.0244(17) 0.0309(18) -0.0023(13) -0.0006(14) -0.0007(13)
C14 0.0209(16) 0.0271(17) 0.038(2) -0.0058(14) 0.0062(14) 0.0022(12)
C15 0.0253(16) 0.0206(15) 0.0280(17) 0.0008(12) 0.0044(14) 0.0054(12)
C16 0.0218(15) 0.0237(16) 0.0319(18) -0.0031(13) 0.0059(14) 0.0021(12)
C17 0.0260(16) 0.0182(15) 0.0248(15) 0.0007(11) 0.0046(13) 0.0002(12)
C18 0.0292(17) 0.0267(16) 0.0302(17) -0.0017(12) 0.0085(14) 0.0008(13)
C19 0.0269(17) 0.0263(16) 0.0234(16) -0.0069(12) -0.0003(14) 0.0069(13)
C20 0.0327(18) 0.0279(17) 0.050(2) -0.0127(15) -0.0005(16) -0.0115(14)
C21 0.0336(18) 0.0272(18) 0.040(2) 0.0001(15) -0.0068(17) -0.0101(14)
C22 0.057(3) 0.039(2) 0.061(3) 0.0061(18) 0.015(2) 0.0098(18)
C23 0.080(3) 0.052(3) 0.111(4) 0.007(2) 0.033(3) 0.022(2)
C24 0.063(3) 0.057(3) 0.140(5) 0.038(3) -0.005(3) 0.015(2)
C25 0.085(4) 0.062(3) 0.082(4) 0.029(2) -0.029(3) -0.018(3)
C26 0.064(3) 0.045(2) 0.053(3) 0.0021(18) -0.004(2) -0.018(2)
C27 0.0354(18) 0.0251(17) 0.0282(18) 0.0032(13) 0.0110(15) 0.0026(13)
C28 0.041(2) 0.037(2) 0.035(2) -0.0046(15) 0.0050(16) -0.0041(15)
C29 0.057(2) 0.048(2) 0.039(2) -0.0104(16) 0.0130(19) 0.0076(19)
C30 0.041(2) 0.062(2) 0.043(2) 0.0086(18) 0.0202(19) 0.0047(19)
C31 0.048(2) 0.050(2) 0.047(2) -0.0012(17) 0.0162(19) -0.0197(17)
C32 0.051(2) 0.0336(19) 0.040(2) -0.0043(14) 0.0190(18) -0.0098(16)
C33 0.0318(19) 0.045(2) 0.061(2) -0.0016(17) 0.0100(18) 0.0072(17)
C34 0.053(2) 0.070(3) 0.064(3) -0.003(2) -0.004(2) 0.031(2)
C35 0.046(2) 0.0258(17) 0.051(2) 0.0060(15) -0.0018(18) -0.0048(15)
C36 0.054(2) 0.056(2) 0.080(3) 0.011(2) 0.004(2) -0.0190(19)
C37 0.066(3) 0.040(2) 0.046(2) 0.0087(16) -0.0072(19) 0.0128(18)
C38 0.120(4) 0.052(3) 0.060(3) -0.0026(19) -0.037(3) 0.012(2)
C39 0.0338(19) 0.0346(18) 0.0345(18) -0.0114(13) 0.0053(15) -0.0042(14)
C40 0.0306(17) 0.0227(16) 0.0259(18) -0.0131(13) 0.0022(14) -0.0045(13)
C41 0.0397(19) 0.0332(18) 0.0324(19) -0.0039(14) -0.0017(16) 0.0037(15)
C42 0.046(2) 0.045(2) 0.0327(19) -0.0027(16) 0.0118(18) -0.0071(17)
C43 0.0280(19) 0.046(2) 0.049(2) -0.0133(17) 0.0110(17) -0.0045(15)
C44 0.038(2) 0.0292(18) 0.049(2) -0.0060(15) -0.0073(17) 0.0040(15)
C45 0.042(2) 0.0327(19) 0.0284(19) -0.0038(14) 0.0018(16) -0.0077(15)
C46 0.0309(17) 0.0399(19) 0.039(2) -0.0112(14) 0.0116(16) -0.0097(14)
C47 0.084(3) 0.051(2) 0.042(2) 0.0134(17) -0.002(2) -0.011(2)
C48 0.081(3) 0.056(2) 0.040(2) -0.0010(17) -0.015(2) 0.004(2)

loop_
_geom_bond_atom_site_label_1
_geom_bond_atom_site_label_2
_geom_bond_distance
_geom_bond_site_symmetry_2
_geom_bond_publ_flag
S1 C27 1.783(3) . ?
S1 C6 1.864(2) . ?
Si1 O2 1.6525(17) . ?
Si1 C37 1.848(3) . ?
Si1 C33 1.852(3) . ?
Si1 C35 1.865(3) . ?
O1 C1 1.333(3) . ?
O1 C20 1.459(3) . ?
O2 C7 1.444(3) . ?
O3 C9 1.385(3) . ?
O3 C39 1.433(3) . ?
O4 C19 1.340(3) . ?
O4 N1 1.431(3) . ?
O5 C3 1.202(3) . ?
O6 C5 1.209(3) . ?
O7 C4 1.422(3) . ?
O7 H7 0.8400 . ?
N1 C1 1.307(3) . ?
N2 C48 1.460(3) . ?
N2 C47 1.465(3) . ?
N2 C18 1.479(3) . ?
C1 C2 1.426(3) . ?
C2 C19 1.342(3) . ?
C2 C3 1.462(4) . ?
C3 C4 1.548(3) . ?
C4 C5 1.537(4) . ?
C4 C17 1.538(3) . ?
C5 C6 1.539(4) . ?
C6 C7 1.535(3) . ?
C6 C15 1.568(3) . ?
C7 C8 1.503(4) . ?
C7 H7A 1.0000 . ?
C8 C9 1.392(3) . ?
C8 C13 1.401(4) . ?
C9 C10 1.391(4) . ?
C10 C11 1.389(4) . ?
C10 H10 0.9500 . ?
C11 C12 1.368(4) . ?
C11 H11 0.9500 . ?
C12 C13 1.394(4) . ?
C12 H12 0.9500 . ?
C13 C14 1.499(4) . ?
C14 C46 1.530(4) . ?
C14 C15 1.564(3) . ?
C14 H14 1.0000 . ?
C15 C16 1.526(3) . ?
C15 H15 1.0000 . ?
C16 C17 1.529(3) . ?
C16 H16A 0.9900 . ?
C16 H16B 0.9900 . ?
C17 C18 1.545(3) . ?
C17 H17 1.0000 . ?
C18 C19 1.490(3) . ?
C18 H18 1.0000 . ?
C20 C21 1.502(4) . ?
C20 H20A 0.9900 . ?
C20 H20B 0.9900 . ?
C21 C22 1.369(4) . ?
C21 C26 1.381(4) . ?
C22 C23 1.390(4) . ?
C22 H22 0.9500 . ?
C23 C24 1.366(5) . ?
C23 H23 0.9500 . ?
C24 C25 1.359(5) . ?
C24 H24 0.9500 . ?
C25 C26 1.375(5) . ?
C25 H25 0.9500 . ?
C26 H26 0.9500 . ?
C27 C28 1.367(4) . ?
C27 C32 1.395(4) . ?
C28 C29 1.390(4) . ?
C28 H28 0.9500 . ?
C29 C30 1.372(4) . ?
C29 H29 0.9500 . ?
C30 C31 1.362(4) . ?
C30 H30 0.9500 . ?
C31 C32 1.376(4) . ?
C31 H31 0.9500 . ?
C32 H32 0.9500 . ?
C33 C34 1.525(4) . ?
C33 H33A 0.9900 . ?
C33 H33B 0.9900 . ?
C34 H34A 0.9800 . ?
C34 H34B 0.9800 . ?
C34 H34C 0.9800 . ?
C35 C36 1.524(4) . ?
C35 H35A 0.9900 . ?
C35 H35B 0.9900 . ?
C36 H36A 0.9800 . ?
C36 H36B 0.9800 . ?
C36 H36C 0.9800 . ?
C37 C38 1.529(4) . ?
C37 H37A 0.9900 . ?
C37 H37B 0.9900 . ?
C38 H38A 0.9800 . ?
C38 H38B 0.9800 . ?
C38 H38C 0.9800 . ?
C39 C40 1.503(4) . ?
C39 H39A 0.9900 . ?
C39 H39B 0.9900 . ?
C40 C41 1.380(4) . ?
C40 C45 1.391(4) . ?
C41 C42 1.375(4) . ?
C41 H41 0.9500 . ?
C42 C43 1.383(4) . ?
C42 H42 0.9500 . ?
C43 C44 1.364(4) . ?
C43 H43 0.9500 . ?
C44 C45 1.382(4) . ?
C44 H44 0.9500 . ?
C45 H45 0.9500 . ?
C46 H46A 0.9800 . ?
C46 H46B 0.9800 . ?
C46 H46C 0.9800 . ?
C47 H47A 0.9800 . ?
C47 H47B 0.9800 . ?
C47 H47C 0.9800 . ?
C48 H48A 0.9800 . ?
C48 H48B 0.9800 . ?
C48 H48C 0.9800 . ?

loop_
_cod_related_entry_id
_cod_related_entry_database
_cod_related_entry_code
1 ChemSpider 9437959
